data_7051584
loop_
_publ_author_name
'Jin, Guoxia'
'Jones, Cameron'
'Junk, Peter C.'
'Lippert, Kai-Alexander'
'Rose, Richard P.'
'Stasch, Andreas'

_publ_section_title
;
 Synthesis and characterisation of bulky guanidines and
 phosphaguanidines: precursors for low oxidation state metallacycles
;
_journal_issue 1
_journal_name_full 'New Journal of Chemistry'
_journal_page_first 64
_journal_paper_doi 10.1039/b809120j
_journal_volume 33
_journal_year 2009
_chemical_formula_sum 'C37 H57 N2 P'
_chemical_formula_weight 560.82
_chemical_name_systematic
;
?
;
_space_group_IT_number 14
_symmetry_cell_setting monoclinic
_symmetry_space_group_name_Hall '-P 2yn'
_symmetry_space_group_name_H-M 'P 1 21/n 1'
_atom_sites_solution_hydrogens geom
_atom_sites_solution_primary direct
_atom_sites_solution_secondary difmap
_audit_creation_method SHELXL-97
_cell_angle_alpha 90.00
_cell_angle_beta 112.61(3)
_cell_angle_gamma 90.00
_cell_formula_units_Z 4
_cell_length_a 10.960(2)
_cell_length_b 26.459(5)
_cell_length_c 12.934(3)
_cell_measurement_temperature 150(2)
_cell_volume 3462.5(14)
_computing_structure_refinement 'SHELXL-97 (Sheldrick, 1997)'
_computing_structure_solution 'SHELXS-97 (Sheldrick, 1990)'
_diffrn_ambient_temperature 150(2)
_diffrn_measured_fraction_theta_full 0.995
_diffrn_measured_fraction_theta_max 0.995
_diffrn_measurement_device_type 'Nonius Kappa CCD'
_diffrn_radiation_monochromator graphite
_diffrn_radiation_source 'fine-focus sealed tube'
_diffrn_radiation_type MoK\a
_diffrn_radiation_wavelength 0.71073
_diffrn_reflns_av_R_equivalents 0.0299
_diffrn_reflns_av_sigmaI/netI 0.0465
_diffrn_reflns_limit_h_max 13
_diffrn_reflns_limit_h_min -13
_diffrn_reflns_limit_k_max 33
_diffrn_reflns_limit_k_min -33
_diffrn_reflns_limit_l_max 16
_diffrn_reflns_limit_l_min -16
_diffrn_reflns_number 14712
_diffrn_reflns_theta_full 27.00
_diffrn_reflns_theta_max 27.00
_diffrn_reflns_theta_min 3.10
_exptl_absorpt_coefficient_mu 0.105
_exptl_absorpt_correction_T_max 0.979
_exptl_absorpt_correction_T_min 0.909
_exptl_absorpt_correction_type multi-scan
_exptl_absorpt_process_details 'Sortav (Blessing, 1995)'
_exptl_crystal_colour colourless
_exptl_crystal_density_diffrn 1.076
_exptl_crystal_density_method 'not measured'
_exptl_crystal_description block
_exptl_crystal_F_000 1232
_exptl_crystal_size_max 0.30
_exptl_crystal_size_mid 0.25
_exptl_crystal_size_min 0.20
_refine_diff_density_max 0.596
_refine_diff_density_min -0.443
_refine_diff_density_rms 0.040
_refine_ls_extinction_method none
_refine_ls_goodness_of_fit_ref 1.037
_refine_ls_hydrogen_treatment constr
_refine_ls_matrix_type full
_refine_ls_number_parameters 369
_refine_ls_number_reflns 7517
_refine_ls_number_restraints 12
_refine_ls_restrained_S_all 1.058
_refine_ls_R_factor_all 0.0652
_refine_ls_R_factor_gt 0.0479
_refine_ls_shift/su_max 0.000
_refine_ls_shift/su_mean 0.000
_refine_ls_structure_factor_coef Fsqd
_refine_ls_weighting_details 'calc w=1/[\s^2^(Fo^2^)+(0.0481P)^2^+1.3265P] where P=(Fo^2^+2Fc^2^)/3'
_refine_ls_weighting_scheme calc
_refine_ls_wR_factor_gt 0.1136
_refine_ls_wR_factor_ref 0.1227
_reflns_number_gt 5888
_reflns_number_total 7517
_reflns_threshold_expression >2sigma(I)
_cod_data_source_file b809120j.txt
_cod_data_source_block compound5
_cod_original_cell_volume 3462.6(12)
_cod_original_sg_symbol_H-M P2(1)/n
_cod_database_code 7051584

loop_
_symmetry_equiv_pos_as_xyz
'x, y, z'
'-x+1/2, y+1/2, -z+1/2'
'-x, -y, -z'
'x-1/2, -y-1/2, z-1/2'

loop_
_atom_site_label
_atom_site_type_symbol
_atom_site_fract_x
_atom_site_fract_y
_atom_site_fract_z
_atom_site_U_iso_or_equiv
_atom_site_adp_type
_atom_site_occupancy
_atom_site_symmetry_multiplicity
_atom_site_calc_flag
_atom_site_refinement_flags
_atom_site_disorder_assembly
_atom_site_disorder_group
P1 P 0.91452(4) 0.151043(15) 0.58880(3) 0.02509(11) Uani 1 1 d . . .
N1 N 1.01995(12) 0.09312(5) 0.78201(10) 0.0237(3) Uani 1 1 d . . .
C1 C 1.01647(14) 0.13748(6) 0.73945(12) 0.0224(3) Uani 1 1 d . . .
N2 N 1.08868(14) 0.17775(5) 0.79930(11) 0.0297(3) Uani 1 1 d . . .
H2 H 1.1336 0.1729 0.8714 0.036 Uiso 1 1 calc R . .
C2 C 1.10376(15) 0.08641(6) 0.89772(12) 0.0241(3) Uani 1 1 d . . .
C3 C 1.05212(16) 0.09492(6) 0.98072(13) 0.0281(3) Uani 1 1 d . . .
C4 C 1.13445(18) 0.08656(7) 1.09224(14) 0.0343(4) Uani 1 1 d . . .
H4 H 1.1010 0.0917 1.1491 0.041 Uiso 1 1 calc R . .
C5 C 1.26333(18) 0.07102(7) 1.12161(14) 0.0375(4) Uani 1 1 d . . .
H5 H 1.3184 0.0664 1.1983 0.045 Uiso 1 1 calc R . .
C6 C 1.31281(17) 0.06216(6) 1.03982(14) 0.0333(4) Uani 1 1 d . . .
H6 H 1.4016 0.0511 1.0609 0.040 Uiso 1 1 calc R . .
C7 C 1.23418(16) 0.06926(6) 0.92642(13) 0.0269(3) Uani 1 1 d . . .
C8 C 0.90829(17) 0.10976(7) 0.94761(14) 0.0335(4) Uani 1 1 d . . .
H8 H 0.8845 0.1329 0.8816 0.040 Uiso 1 1 calc R . .
C9 C 0.8212(2) 0.06246(8) 0.90982(19) 0.0497(5) Uani 1 1 d . . .
H9A H 0.8381 0.0459 0.8488 0.075 Uiso 1 1 calc R . .
H9B H 0.7279 0.0722 0.8836 0.075 Uiso 1 1 calc R . .
H9C H 0.8420 0.0390 0.9730 0.075 Uiso 1 1 calc R . .
C10 C 0.8795(2) 0.13782(9) 1.03919(18) 0.0546(6) Uani 1 1 d . . .
H10A H 0.8913 0.1147 1.1016 0.082 Uiso 1 1 calc R . .
H10B H 0.7883 0.1503 1.0087 0.082 Uiso 1 1 calc R . .
H10C H 0.9403 0.1664 1.0660 0.082 Uiso 1 1 calc R . .
C11 C 1.28364(16) 0.05476(6) 0.83555(14) 0.0310(4) Uani 1 1 d . . .
H11 H 1.2385 0.0773 0.7698 0.037 Uiso 1 1 calc R . .
C12 C 1.2416(2) 0.00031(7) 0.79807(17) 0.0435(5) Uani 1 1 d . . .
H12A H 1.2851 -0.0228 0.8607 0.065 Uiso 1 1 calc R . .
H12B H 1.2673 -0.0083 0.7356 0.065 Uiso 1 1 calc R . .
H12C H 1.1455 -0.0027 0.7740 0.065 Uiso 1 1 calc R . .
C13 C 1.43243(18) 0.06081(8) 0.86845(17) 0.0462(5) Uani 1 1 d . . .
H13A H 1.4589 0.0952 0.8960 0.069 Uiso 1 1 calc R . .
H13B H 1.4545 0.0546 0.8030 0.069 Uiso 1 1 calc R . .
H13C H 1.4794 0.0365 0.9275 0.069 Uiso 1 1 calc R . .
C14 C 1.09811(16) 0.22681(6) 0.75599(13) 0.0288(3) Uani 1 1 d . . .
C15 C 0.99472(17) 0.26175(6) 0.73507(14) 0.0328(4) Uani 1 1 d . . .
C16 C 1.0093(2) 0.30945(7) 0.69532(15) 0.0404(4) Uani 1 1 d . . .
H16 H 0.9403 0.3336 0.6796 0.048 Uiso 1 1 calc R . .
C17 C 1.1225(2) 0.32222(7) 0.67850(15) 0.0417(5) Uani 1 1 d . . .
H17 H 1.1307 0.3549 0.6516 0.050 Uiso 1 1 calc R . .
C18 C 1.22360(19) 0.28772(7) 0.70046(14) 0.0387(4) Uani 1 1 d . . .
H18 H 1.3010 0.2971 0.6888 0.046 Uiso 1 1 calc R . .
C19 C 1.21408(17) 0.23936(6) 0.73947(13) 0.0328(4) Uani 1 1 d . . .
C20 C 0.87225(19) 0.24895(7) 0.75803(16) 0.0409(4) Uani 1 1 d . . .
H20 H 0.8634 0.2113 0.7551 0.049 Uiso 1 1 calc R . .
C21 C 0.8907(3) 0.26545(11) 0.8764(2) 0.0725(7) Uani 1 1 d . . .
H21A H 0.9697 0.2492 0.9308 0.109 Uiso 1 1 calc R . .
H21B H 0.8131 0.2555 0.8917 0.109 Uiso 1 1 calc R . .
H21C H 0.9013 0.3022 0.8828 0.109 Uiso 1 1 calc R . .
C22 C 0.7459(2) 0.27036(9) 0.6702(2) 0.0691(7) Uani 1 1 d . . .
H22A H 0.7485 0.3074 0.6741 0.104 Uiso 1 1 calc R . .
H22B H 0.6695 0.2580 0.6844 0.104 Uiso 1 1 calc R . .
H22C H 0.7385 0.2595 0.5956 0.104 Uiso 1 1 calc R . .
C23 C 1.32749(18) 0.20197(8) 0.76793(17) 0.0450(5) Uani 1 1 d . . .
H23 H 1.2878 0.1674 0.7521 0.054 Uiso 1 1 calc R . .
C24 C 1.4090(3) 0.20854(12) 0.6984(3) 0.1015(11) Uani 1 1 d U . .
H24A H 1.3513 0.2074 0.6188 0.152 Uiso 1 1 calc R . .
H24B H 1.4745 0.1813 0.7153 0.152 Uiso 1 1 calc R . .
H24C H 1.4545 0.2412 0.7156 0.152 Uiso 1 1 calc R . .
C25 C 1.4127(3) 0.20462(9) 0.8953(2) 0.0835(9) Uani 1 1 d U . .
H25A H 1.4938 0.1850 0.9118 0.125 Uiso 1 1 calc R . .
H25B H 1.3626 0.1906 0.9372 0.125 Uiso 1 1 calc R . .
H25C H 1.4355 0.2399 0.9173 0.125 Uiso 1 1 calc R . .
C26 C 0.78495(15) 0.10202(6) 0.56083(13) 0.0275(3) Uani 1 1 d . . .
H26 H 0.8273 0.0686 0.5894 0.033 Uiso 1 1 calc R . .
C27 C 0.69276(17) 0.11640(7) 0.62051(15) 0.0355(4) Uani 1 1 d . . .
H27A H 0.7442 0.1179 0.7023 0.043 Uiso 1 1 calc R . .
H27B H 0.6550 0.1503 0.5954 0.043 Uiso 1 1 calc R . .
C28 C 0.58081(18) 0.07802(8) 0.59563(17) 0.0438(5) Uani 1 1 d . . .
H28A H 0.6184 0.0447 0.6264 0.053 Uiso 1 1 calc R . .
H28B H 0.5215 0.0888 0.6331 0.053 Uiso 1 1 calc R . .
C29 C 0.50145(17) 0.07316(8) 0.47034(17) 0.0447(5) Uani 1 1 d . . .
H29A H 0.4547 0.1053 0.4413 0.054 Uiso 1 1 calc R . .
H29B H 0.4342 0.0463 0.4567 0.054 Uiso 1 1 calc R . .
C30 C 0.59077(17) 0.06045(8) 0.40805(16) 0.0423(5) Uani 1 1 d . . .
H30A H 0.5378 0.0604 0.3264 0.051 Uiso 1 1 calc R . .
H30B H 0.6279 0.0261 0.4296 0.051 Uiso 1 1 calc R . .
C31 C 0.70355(16) 0.09838(7) 0.43420(14) 0.0358(4) Uani 1 1 d . . .
H31A H 0.6668 0.1321 0.4053 0.043 Uiso 1 1 calc R . .
H31B H 0.7620 0.0880 0.3957 0.043 Uiso 1 1 calc R . .
C32 C 1.03524(16) 0.12529(6) 0.53185(13) 0.0266(3) Uani 1 1 d . . .
H32 H 1.1240 0.1377 0.5835 0.032 Uiso 1 1 calc R . .
C33 C 1.04736(15) 0.06778(6) 0.52935(13) 0.0265(3) Uani 1 1 d . . .
H33A H 1.0669 0.0540 0.6052 0.032 Uiso 1 1 calc R . .
H33B H 0.9623 0.0533 0.4782 0.032 Uiso 1 1 calc R . .
C34 C 1.15698(16) 0.05239(7) 0.49007(14) 0.0333(4) Uani 1 1 d . . .
H34A H 1.2432 0.0644 0.5447 0.040 Uiso 1 1 calc R . .
H34B H 1.1607 0.0151 0.4864 0.040 Uiso 1 1 calc R . .
C35 C 1.13272(17) 0.07460(7) 0.37527(14) 0.0368(4) Uani 1 1 d . . .
H35A H 1.2065 0.0652 0.3528 0.044 Uiso 1 1 calc R . .
H35B H 1.0502 0.0604 0.3194 0.044 Uiso 1 1 calc R . .
C36 C 1.1216(2) 0.13182(8) 0.37712(16) 0.0428(5) Uani 1 1 d . . .
H36A H 1.1017 0.1453 0.3010 0.051 Uiso 1 1 calc R . .
H36B H 1.2070 0.1462 0.4278 0.051 Uiso 1 1 calc R . .
C37 C 1.0131(2) 0.14786(7) 0.41677(14) 0.0388(4) Uani 1 1 d . . .
H37A H 0.9264 0.1366 0.3617 0.047 Uiso 1 1 calc R . .
H37B H 1.0115 0.1852 0.4213 0.047 Uiso 1 1 calc R . .

loop_
_atom_site_aniso_label
_atom_site_aniso_U_11
_atom_site_aniso_U_22
_atom_site_aniso_U_33
_atom_site_aniso_U_23
_atom_site_aniso_U_13
_atom_site_aniso_U_12
P1 0.0272(2) 0.0234(2) 0.0233(2) -0.00043(15) 0.00813(16) 0.00265(16)
N1 0.0250(7) 0.0239(6) 0.0230(6) -0.0002(5) 0.0100(5) 0.0006(5)
C1 0.0216(7) 0.0244(8) 0.0232(7) -0.0018(6) 0.0109(6) 0.0009(6)
N2 0.0374(8) 0.0250(7) 0.0221(7) 0.0006(5) 0.0062(6) -0.0064(6)
C2 0.0280(8) 0.0197(7) 0.0236(7) 0.0000(6) 0.0088(6) -0.0021(6)
C3 0.0341(9) 0.0243(8) 0.0279(8) -0.0013(6) 0.0140(7) -0.0023(6)
C4 0.0437(10) 0.0364(10) 0.0248(8) -0.0009(7) 0.0154(7) 0.0002(8)
C5 0.0425(10) 0.0404(10) 0.0225(8) 0.0002(7) 0.0047(7) 0.0012(8)
C6 0.0313(9) 0.0332(9) 0.0314(9) 0.0030(7) 0.0074(7) 0.0031(7)
C7 0.0292(8) 0.0232(8) 0.0286(8) 0.0015(6) 0.0115(7) -0.0006(6)
C8 0.0346(9) 0.0394(10) 0.0312(9) -0.0005(7) 0.0177(7) 0.0019(7)
C9 0.0391(11) 0.0551(13) 0.0578(13) 0.0011(10) 0.0219(10) -0.0099(9)
C10 0.0520(12) 0.0749(16) 0.0444(12) -0.0036(11) 0.0271(10) 0.0166(11)
C11 0.0299(9) 0.0339(9) 0.0308(9) 0.0045(7) 0.0135(7) 0.0059(7)
C12 0.0551(12) 0.0376(10) 0.0439(11) -0.0043(8) 0.0257(9) 0.0044(9)
C13 0.0343(10) 0.0570(13) 0.0513(12) 0.0105(10) 0.0208(9) 0.0092(9)
C14 0.0375(9) 0.0229(8) 0.0224(8) -0.0008(6) 0.0077(7) -0.0055(7)
C15 0.0428(10) 0.0256(8) 0.0299(9) -0.0053(7) 0.0137(7) -0.0035(7)
C16 0.0543(12) 0.0250(9) 0.0376(10) 0.0007(7) 0.0130(9) 0.0020(8)
C17 0.0596(13) 0.0276(9) 0.0344(10) 0.0038(7) 0.0141(9) -0.0084(8)
C18 0.0451(11) 0.0367(10) 0.0315(9) 0.0021(7) 0.0116(8) -0.0116(8)
C19 0.0366(9) 0.0315(9) 0.0251(8) -0.0013(7) 0.0061(7) -0.0069(7)
C20 0.0492(11) 0.0299(9) 0.0511(11) -0.0053(8) 0.0275(9) 0.0014(8)
C21 0.0900(19) 0.0767(18) 0.0723(16) -0.0261(14) 0.0552(15) -0.0111(14)
C22 0.0470(13) 0.0568(15) 0.103(2) 0.0119(14) 0.0279(13) 0.0071(11)
C23 0.0330(10) 0.0374(10) 0.0570(12) 0.0024(9) 0.0089(9) -0.0059(8)
C24 0.0813(19) 0.090(2) 0.171(3) 0.044(2) 0.090(2) 0.0208(16)
C25 0.0694(16) 0.0456(13) 0.0840(19) -0.0052(12) -0.0277(14) 0.0004(12)
C26 0.0227(8) 0.0303(8) 0.0274(8) -0.0032(6) 0.0075(6) 0.0025(6)
C27 0.0305(9) 0.0388(10) 0.0384(10) -0.0084(8) 0.0146(8) -0.0002(7)
C28 0.0308(9) 0.0482(11) 0.0559(12) -0.0080(9) 0.0206(9) -0.0029(8)
C29 0.0239(9) 0.0441(11) 0.0593(13) -0.0099(9) 0.0087(8) -0.0008(8)
C30 0.0243(9) 0.0492(11) 0.0421(10) -0.0131(9) 0.0004(8) 0.0028(8)
C31 0.0259(9) 0.0450(10) 0.0318(9) -0.0053(8) 0.0059(7) 0.0043(7)
C32 0.0296(8) 0.0277(8) 0.0234(8) -0.0001(6) 0.0112(6) -0.0014(6)
C33 0.0271(8) 0.0277(8) 0.0262(8) 0.0008(6) 0.0120(6) 0.0021(6)
C34 0.0297(9) 0.0387(10) 0.0340(9) -0.0022(7) 0.0151(7) 0.0027(7)
C35 0.0316(9) 0.0521(11) 0.0307(9) -0.0053(8) 0.0166(7) -0.0006(8)
C36 0.0531(12) 0.0508(12) 0.0317(9) 0.0014(8) 0.0241(9) -0.0097(9)
C37 0.0570(12) 0.0330(9) 0.0304(9) 0.0058(7) 0.0214(8) 0.0048(8)

loop_
_atom_type_symbol
_atom_type_description
_atom_type_scat_dispersion_real
_atom_type_scat_dispersion_imag
_atom_type_scat_source
C C 0.0033 0.0016 'International Tables Vol C Tables 4.2.6.8 and 6.1.1.4'
H H 0.0000 0.0000 'International Tables Vol C Tables 4.2.6.8 and 6.1.1.4'
N N 0.0061 0.0033 'International Tables Vol C Tables 4.2.6.8 and 6.1.1.4'
P P 0.1023 0.0942 'International Tables Vol C Tables 4.2.6.8 and 6.1.1.4'

loop_
_geom_angle_atom_site_label_1
_geom_angle_atom_site_label_2
_geom_angle_atom_site_label_3
_geom_angle
_geom_angle_site_symmetry_1
_geom_angle_site_symmetry_3
_geom_angle_publ_flag
C26 P1 C1 100.09(7) . . ?
C26 P1 C32 105.83(7) . . ?
C1 P1 C32 96.34(7) . . ?
C1 N1 C2 117.35(13) . . ?
N1 C1 N2 123.26(14) . . ?
N1 C1 P1 121.76(11) . . ?
N2 C1 P1 114.96(11) . . ?
C1 N2 C14 126.46(13) . . ?
C7 C2 C3 120.98(14) . . ?
C7 C2 N1 119.57(14) . . ?
C3 C2 N1 119.38(14) . . ?
C4 C3 C2 118.20(15) . . ?
C4 C3 C8 121.46(15) . . ?
C2 C3 C8 120.24(14) . . ?
C5 C4 C3 121.34(16) . . ?
C4 C5 C6 120.16(16) . . ?
C5 C6 C7 120.99(16) . . ?
C6 C7 C2 118.29(15) . . ?
C6 C7 C11 121.16(14) . . ?
C2 C7 C11 120.36(14) . . ?
C3 C8 C10 114.10(15) . . ?
C3 C8 C9 109.27(15) . . ?
C10 C8 C9 110.71(16) . . ?
C7 C11 C13 114.71(15) . . ?
C7 C11 C12 109.17(14) . . ?
C13 C11 C12 110.20(15) . . ?
C15 C14 C19 121.59(15) . . ?
C15 C14 N2 119.80(15) . . ?
C19 C14 N2 118.57(15) . . ?
C16 C15 C14 117.87(16) . . ?
C16 C15 C20 120.59(16) . . ?
C14 C15 C20 121.51(15) . . ?
C17 C16 C15 121.12(18) . . ?
C18 C17 C16 120.34(17) . . ?
C17 C18 C19 121.08(17) . . ?
C18 C19 C14 117.99(16) . . ?
C18 C19 C23 121.16(16) . . ?
C14 C19 C23 120.81(15) . . ?
C15 C20 C22 112.90(17) . . ?
C15 C20 C21 110.17(17) . . ?
C22 C20 C21 111.93(19) . . ?
C24 C23 C19 113.53(19) . . ?
C24 C23 C25 112.1(2) . . ?
C19 C23 C25 109.29(18) . . ?
C27 C26 C31 109.04(13) . . ?
C27 C26 P1 109.34(11) . . ?
C31 C26 P1 109.82(12) . . ?
C28 C27 C26 111.06(14) . . ?
C29 C28 C27 111.37(17) . . ?
C28 C29 C30 111.16(15) . . ?
C29 C30 C31 111.57(15) . . ?
C30 C31 C26 111.49(15) . . ?
C33 C32 C37 110.45(13) . . ?
C33 C32 P1 116.79(10) . . ?
C37 C32 P1 111.60(11) . . ?
C34 C33 C32 110.97(13) . . ?
C35 C34 C33 110.88(14) . . ?
C36 C35 C34 110.73(14) . . ?
C35 C36 C37 111.13(15) . . ?
C36 C37 C32 111.42(15) . . ?

loop_
_geom_bond_atom_site_label_1
_geom_bond_atom_site_label_2
_geom_bond_distance
_geom_bond_site_symmetry_2
_geom_bond_publ_flag
P1 C26 1.8533(17) . ?
P1 C1 1.8708(17) . ?
P1 C32 1.8727(16) . ?
N1 C1 1.2909(19) . ?
N1 C2 1.435(2) . ?
C1 N2 1.375(2) . ?
N2 C14 1.433(2) . ?
C2 C7 1.407(2) . ?
C2 C3 1.411(2) . ?
C3 C4 1.394(2) . ?
C3 C8 1.518(2) . ?
C4 C5 1.377(3) . ?
C5 C6 1.382(2) . ?
C6 C7 1.399(2) . ?
C7 C11 1.521(2) . ?
C8 C10 1.530(2) . ?
C8 C9 1.536(3) . ?
C11 C13 1.527(2) . ?
C11 C12 1.533(2) . ?
C14 C15 1.406(2) . ?
C14 C19 1.407(2) . ?
C15 C16 1.395(2) . ?
C15 C20 1.520(2) . ?
C16 C17 1.381(3) . ?
C17 C18 1.379(3) . ?
C18 C19 1.394(2) . ?
C19 C23 1.519(3) . ?
C20 C22 1.523(3) . ?
C20 C21 1.529(3) . ?
C23 C24 1.502(3) . ?
C23 C25 1.551(3) . ?
C26 C27 1.537(2) . ?
C26 C31 1.538(2) . ?
C27 C28 1.529(2) . ?
C28 C29 1.522(3) . ?
C29 C30 1.525(3) . ?
C30 C31 1.526(3) . ?
C32 C33 1.529(2) . ?
C32 C37 1.534(2) . ?
C33 C34 1.529(2) . ?
C34 C35 1.522(2) . ?
C35 C36 1.520(3) . ?
C36 C37 1.524(3) . ?

loop_
_cod_related_entry_id
_cod_related_entry_database
_cod_related_entry_code
1 ChemSpider 30652887
